data_4329024
loop_
_publ_author_name
'Kensuke Murashima'
'Takeaki Watanabe'
'Shinji Kanegawa'
'Daisuke Yoshihara'
'Yuji Inagaki'
'Satoru Karasawa'
'Noboru Koga'

_publ_contact_author_email koga@fc.phar.kyusyu-u.ac.jp
_publ_contact_author_fax +81-92-642-6590
_publ_contact_author_name 'Noboru  Koga'
_publ_contact_author_phone +81-92-642-6590
_publ_section_title
;
 Preparations, Crystal Structures, and Magnetic Properties of
 N,N-Dipyridylaminoxyl as a New Magnetic Coupler and Its One-Dimensional
 Cobalt(II) Chains
;
_journal_name_full 'Inorganic Chemistry'
_journal_page_first 4982
_journal_page_last 4993
_journal_paper_doi 10.1021/ic202397m
_journal_volume 51
_journal_year 2012
_chemical_formula_moiety 'C35 H24 Br2 Co F12 N5 O4 '
_chemical_formula_sum 'C35 H24 Br2 Co F12 N5 O4'
_chemical_formula_weight 1025.33
_space_group_IT_number 14
_symmetry_cell_setting monoclinic
_symmetry_Int_Tables_number 14
_symmetry_space_group_name_Hall '-P 2yn'
_symmetry_space_group_name_H-M 'P 1 21/n 1'
_cell_angle_alpha 90.0000
_cell_angle_beta 110.901(4)
_cell_angle_gamma 90.0000
_cell_formula_units_Z 4
_cell_length_a 15.582(6)
_cell_length_b 13.914(5)
_cell_length_c 18.507(7)
_cell_measurement_temperature 90.1
_cell_volume 3748(2)
_computing_cell_refinement Unknown
_computing_data_collection Unknown
_computing_data_reduction CrystalStructure
_computing_publication_material 'CrystalStructure 3.8'
_computing_structure_refinement SHELXL
_computing_structure_solution SIR97
_diffrn_ambient_temperature 90
_diffrn_measured_fraction_theta_full 0.994
_diffrn_measured_fraction_theta_max 0.995
_diffrn_measurement_device_type CCD
_diffrn_measurement_method \w
_diffrn_radiation_type 'Mo K\a'
_diffrn_radiation_wavelength 0.71069
_diffrn_reflns_av_R_equivalents 0.050
_diffrn_reflns_limit_h_max 19
_diffrn_reflns_limit_h_min -19
_diffrn_reflns_limit_k_max 17
_diffrn_reflns_limit_k_min -17
_diffrn_reflns_limit_l_max 23
_diffrn_reflns_limit_l_min -23
_diffrn_reflns_number 39967
_diffrn_reflns_theta_full 27.05
_diffrn_reflns_theta_max 27.04
_exptl_absorpt_coefficient_mu 2.704
_exptl_absorpt_correction_type none
_exptl_crystal_colour red
_exptl_crystal_density_diffrn 1.817
_exptl_crystal_description block
_exptl_crystal_F_000 2024.00
_exptl_crystal_size_max 0.10
_exptl_crystal_size_mid 0.10
_exptl_crystal_size_min 0.05
_refine_diff_density_max 1.15
_refine_diff_density_min -1.30
_refine_ls_extinction_method none
_refine_ls_goodness_of_fit_ref 1.048
_refine_ls_hydrogen_treatment refall
_refine_ls_number_parameters 540
_refine_ls_number_reflns 8191
_refine_ls_R_factor_gt 0.0516
_refine_ls_shift/su_max 0.0000
_refine_ls_structure_factor_coef Fsqd
_refine_ls_weighting_details 'w = 1/[\s^2^(Fo^2^)+(0.0676P)^2^+11.1977P] where P=(Fo^2^+2Fc^2^)/3'
_refine_ls_weighting_scheme calc
_refine_ls_wR_factor_ref 0.1462
_reflns_number_gt 6248
_reflns_number_total 8191
_reflns_threshold_expression F^2^>2.0\s(F^2^)
_cod_data_source_file ic202397m_si_002_7.cif
_cod_data_source_block '_7'
_cod_original_formula_sum 'C35 H24 Br2 Co F12 N5 O4 '
_cod_database_code 4329024

loop_
_symmetry_equiv_pos_site_id
_symmetry_equiv_pos_as_xyz
1 +X,+Y,+Z
2 1/2-X,1/2+Y,1/2-Z
3 -X,-Y,-Z
4 1/2+X,1/2-Y,1/2+Z

loop_
_atom_site_label
_atom_site_type_symbol
_atom_site_fract_x
_atom_site_fract_y
_atom_site_fract_z
_atom_site_U_iso_or_equiv
_atom_site_adp_type
_atom_site_occupancy
_atom_site_symmetry_multiplicity
_atom_site_calc_flag
_atom_site_refinement_flags
Br(1) Br -0.21578(3) 0.15914(3) 0.29001(3) 0.03553(14) Uani 1.00 1 d .
Br(3) Br 0.62772(4) 0.18623(5) 0.38939(4) 0.0647(2) Uani 1.00 1 d .
Co(1) Co 0.24369(4) 0.29296(4) 0.50598(3) 0.01968(13) Uani 1.00 1 d .
F(1) F -0.0040(7) 0.5302(6) 0.4143(6) 0.089(3) Uani 0.70 1 d P
F(2) F -0.0544(6) 0.4577(8) 0.3068(5) 0.099(3) Uani 0.70 1 d P
F(3) F -0.0560(11) 0.3890(13) 0.4066(6) 0.047(2) Uani 0.70 1 d P
F(4) F -0.0331(12) 0.5094(11) 0.3241(11) 0.053(4) Uani 0.30 1 d P
F(5) F -0.0080(10) 0.5046(12) 0.4448(7) 0.048(4) Uani 0.30 1 d P
F(6) F 0.2709(2) -0.07873(19) 0.41669(16) 0.0408(6) Uani 1.00 1 d .
F(7) F -0.068(2) 0.383(2) 0.3794(16) 0.067(10) Uani 0.30 1 d P
F(13) F 0.1926(2) 0.4968(2) 0.24043(16) 0.0451(7) Uani 1.00 1 d .
F(16) F 0.1543(2) -0.0008(2) 0.34429(16) 0.0454(7) Uani 1.00 1 d .
F(17) F 0.1569(2) -0.0579(2) 0.4531(2) 0.0530(8) Uani 1.00 1 d .
F(18) F 0.2475(4) 0.3593(3) 0.2408(2) 0.1033(19) Uani 1.00 1 d .
F(19) F 0.3301(2) 0.4723(4) 0.3102(2) 0.1021(19) Uani 1.00 1 d .
F(20) F 0.5275(2) 0.0462(2) 0.5858(2) 0.0611(9) Uani 1.00 1 d .
F(21) F 0.5485(2) 0.1957(2) 0.5925(2) 0.0761(12) Uani 1.00 1 d .
F(22) F 0.5027(2) 0.1273(3) 0.67305(17) 0.0701(11) Uani 1.00 1 d .
O(1) O 0.5067(2) 0.6496(2) 0.76206(19) 0.0333(7) Uani 1.00 1 d .
O(2) O 0.36674(19) 0.2294(2) 0.55847(16) 0.0254(6) Uani 1.00 1 d .
O(3) O 0.12149(19) 0.3613(2) 0.46180(15) 0.0238(5) Uani 1.00 1 d .
O(4) O 0.2803(6) 0.5973(7) 0.4543(5) 0.159(3) Uiso 1.00 1 d .
N(1) N 0.4235(2) 0.6242(2) 0.7515(2) 0.0249(7) Uani 1.00 1 d .
N(2) N 0.3073(2) 0.7401(2) 0.90506(18) 0.0222(6) Uani 1.00 1 d .
N(3) N 0.3058(2) 0.4163(2) 0.57919(19) 0.0228(6) Uani 1.00 1 d .
N(4) N 0.1984(2) 0.1547(2) 0.45012(19) 0.0228(7) Uani 1.00 1 d .
N(5) N 0.2732(2) 0.3454(2) 0.4075(2) 0.0252(7) Uani 1.00 1 d .
C(1) C 0.0625(3) 0.1904(2) 0.3375(2) 0.0255(8) Uani 1.00 1 d .
C(2) C -0.0862(2) 0.1559(3) 0.3391(2) 0.0271(8) Uani 1.00 1 d .
C(3) C 0.3815(2) 0.6619(2) 0.8014(2) 0.0217(7) Uani 1.00 1 d .
C(4) C 0.3084(2) 0.6173(2) 0.8144(2) 0.0240(8) Uani 1.00 1 d .
C(5) C 0.2736(2) 0.6591(2) 0.8652(2) 0.0246(8) Uani 1.00 1 d .
C(6) C 0.2881(2) 0.5549(2) 0.6506(2) 0.0232(8) Uani 1.00 1 d .
C(7) C 0.3936(2) 0.1464(3) 0.5488(2) 0.0246(8) Uani 1.00 1 d .
C(25) C 0.1014(2) 0.1509(2) 0.4111(2) 0.0231(8) Uani 1.00 1 d .
C(26) C 0.5175(3) 0.2357(4) 0.3974(3) 0.0422(12) Uani 1.00 1 d .
C(27) C 0.0453(3) 0.1159(3) 0.4485(2) 0.0276(8) Uani 1.00 1 d .
C(28) C 0.3571(3) 0.3091(3) 0.4028(2) 0.0278(9) Uani 1.00 1 d .
C(29) C 0.3783(2) 0.7809(2) 0.8925(2) 0.0242(8) Uani 1.00 1 d .
C(30) C 0.3968(2) 0.4232(3) 0.6176(2) 0.0276(9) Uani 1.00 1 d .
C(31) C 0.2080(3) -0.0149(3) 0.4178(2) 0.0313(9) Uani 1.00 1 d .
C(32) C 0.1316(3) 0.4317(3) 0.3477(2) 0.0299(9) Uani 1.00 1 d .
C(34) C 0.4930(3) 0.1274(3) 0.5999(2) 0.0315(9) Uani 1.00 1 d .
C(35) C -0.0319(3) 0.1928(3) 0.3014(2) 0.0264(8) Uani 1.00 1 d .
C(36) C 0.2501(3) 0.0780(3) 0.4580(2) 0.0258(8) Uani 1.00 1 d .
C(37) C 0.4173(2) 0.7451(2) 0.8415(2) 0.0245(8) Uani 1.00 1 d .
C(38) C -0.0491(3) 0.1179(3) 0.4124(2) 0.0299(9) Uani 1.00 1 d .
C(39) C 0.3556(3) 0.2240(3) 0.3630(2) 0.0343(10) Uani 1.00 1 d .
C(40) C 0.3450(3) 0.0731(3) 0.5032(2) 0.0268(8) Uani 1.00 1 d .
C(41) C 0.3817(2) 0.5562(2) 0.6921(2) 0.0229(8) Uani 1.00 1 d .
C(42) C 0.0909(2) 0.4092(3) 0.3994(2) 0.0264(8) Uani 1.00 1 d .
C(43) C 0.2539(2) 0.4844(3) 0.5951(2) 0.0257(8) Uani 1.00 1 d .
C(44) C 0.4374(2) 0.4903(3) 0.6734(2) 0.0262(8) Uani 1.00 1 d .
C(45) C 0.4396(3) 0.3555(3) 0.4402(2) 0.0367(10) Uani 1.00 1 d .
C(48) C 0.5204(3) 0.3191(4) 0.4374(2) 0.0402(11) Uani 1.00 1 d .
C(49) C 0.4369(3) 0.1872(3) 0.3601(3) 0.0418(11) Uani 1.00 1 d .
C(53) C -0.0060(3) 0.4476(3) 0.3833(2) 0.0396(11) Uani 1.00 1 d .
C(54) C 0.2482(3) 0.4322(4) 0.2859(3) 0.0460(13) Uani 1.00 1 d .
C(55) C 0.2198(3) 0.4001(3) 0.3529(2) 0.0287(9) Uani 1.00 1 d .
C(58) C 0.2114(10) 0.6662(10) 0.4253(8) 0.144(4) Uiso 1.00 1 d .
C(60) C 0.1949(8) 0.6959(9) 0.3548(6) 0.130(3) Uiso 1.00 1 d .
C(64) C 0.1569(8) 0.6961(9) 0.4718(7) 0.135(4) Uiso 1.00 1 d .
H(1) H 0.1008 0.2157 0.3120 0.031 Uiso 1.00 1 c R
H(2) H 0.2832 0.5592 0.7886 0.029 Uiso 1.00 1 c R
H(3) H 0.2227 0.6291 0.8727 0.029 Uiso 1.00 1 c R
H(4) H 0.2485 0.6012 0.6600 0.028 Uiso 1.00 1 c R
H(5) H 0.0717 0.0904 0.4993 0.033 Uiso 1.00 1 c R
H(6) H 0.4035 0.8379 0.9202 0.029 Uiso 1.00 1 c R
H(7) H 0.4356 0.3786 0.6052 0.033 Uiso 1.00 1 c R
H(8) H 0.0985 0.4715 0.3051 0.036 Uiso 1.00 1 c R
H(9) H -0.0589 0.2197 0.2511 0.032 Uiso 1.00 1 c R
H(10) H 0.4675 0.7770 0.8343 0.029 Uiso 1.00 1 c R
H(11) H -0.0878 0.0933 0.4378 0.036 Uiso 1.00 1 c R
H(12) H 0.2992 0.1913 0.3380 0.041 Uiso 1.00 1 c R
H(13) H 0.3769 0.0154 0.5017 0.032 Uiso 1.00 1 c R
H(14) H 0.1897 0.4841 0.5664 0.031 Uiso 1.00 1 c R
H(15) H 0.5022 0.4917 0.6988 0.031 Uiso 1.00 1 c R
H(16) H 0.4405 0.4130 0.4681 0.044 Uiso 1.00 1 c R
H(17) H 0.5770 0.3511 0.4627 0.048 Uiso 1.00 1 c R
H(18) H 0.4370 0.1295 0.3327 0.050 Uiso 1.00 1 c R
H(19) H 0.2337 0.7518 0.3558 0.156 Uiso 1.00 1 c R
H(20) H 0.1301 0.7141 0.3311 0.156 Uiso 1.00 1 c R
H(21) H 0.2086 0.6442 0.3246 0.156 Uiso 1.00 1 c R
H(22) H 0.1037 0.6535 0.4611 0.162 Uiso 1.00 1 c R
H(23) H 0.1357 0.7624 0.4585 0.162 Uiso 1.00 1 c R
H(24) H 0.1949 0.6925 0.5268 0.162 Uiso 1.00 1 c R

loop_
_atom_site_aniso_label
_atom_site_aniso_U_11
_atom_site_aniso_U_22
_atom_site_aniso_U_33
_atom_site_aniso_U_12
_atom_site_aniso_U_13
_atom_site_aniso_U_23
Br(1) 0.0280(2) 0.0352(2) 0.0411(2) 0.00480(18) 0.00956(19) 0.0021(2)
Br(3) 0.0483(3) 0.0724(4) 0.0905(4) 0.0314(3) 0.0457(3) 0.0409(3)
Co(1) 0.0246(2) 0.0176(2) 0.0180(2) 0.0068(2) 0.0091(2) 0.0014(2)
F(1) 0.092(5) 0.035(3) 0.162(10) 0.028(3) 0.074(6) -0.001(4)
F(2) 0.041(4) 0.210(12) 0.041(4) 0.049(6) 0.009(3) 0.052(6)
F(3) 0.030(5) 0.057(6) 0.054(4) 0.010(4) 0.015(3) 0.003(4)
F(4) 0.036(8) 0.071(9) 0.049(10) 0.028(6) 0.011(7) 0.037(7)
F(5) 0.031(6) 0.061(11) 0.036(6) 0.028(6) -0.005(5) -0.023(6)
F(6) 0.0479(16) 0.0289(13) 0.0462(16) 0.0097(12) 0.0174(13) -0.0119(11)
F(7) 0.023(8) 0.031(8) 0.14(2) -0.004(6) 0.020(18) -0.022(18)
F(13) 0.0486(17) 0.0505(17) 0.0384(15) 0.0126(13) 0.0181(13) 0.0239(13)
F(16) 0.0510(17) 0.0389(15) 0.0376(15) 0.0082(13) 0.0050(12) -0.0165(12)
F(17) 0.074(2) 0.0292(14) 0.077(2) -0.0105(14) 0.0527(19) -0.0079(14)
F(18) 0.203(5) 0.083(2) 0.062(2) 0.078(3) 0.093(3) 0.039(2)
F(19) 0.0372(19) 0.177(4) 0.091(2) 0.009(2) 0.0205(19) 0.100(3)
F(20) 0.0445(17) 0.0548(19) 0.071(2) 0.0314(15) 0.0053(15) -0.0175(17)
F(21) 0.0323(17) 0.072(2) 0.106(3) 0.0012(16) 0.0033(18) 0.041(2)
F(22) 0.0520(19) 0.126(3) 0.0267(15) 0.047(2) 0.0072(13) 0.0082(17)
O(1) 0.0233(15) 0.0361(17) 0.0427(18) -0.0035(12) 0.0147(13) -0.0090(14)
O(2) 0.0271(14) 0.0246(14) 0.0245(14) 0.0088(11) 0.0091(11) 0.0009(11)
O(3) 0.0293(14) 0.0236(14) 0.0194(13) 0.0095(11) 0.0099(11) 0.0020(11)
N(1) 0.0267(17) 0.0231(16) 0.0268(17) -0.0005(13) 0.0120(14) -0.0023(14)
N(2) 0.0280(17) 0.0206(16) 0.0201(16) -0.0061(13) 0.0112(13) -0.0029(13)
N(3) 0.0260(17) 0.0213(16) 0.0228(16) 0.0056(13) 0.0109(13) -0.0004(13)
N(4) 0.0286(17) 0.0210(16) 0.0210(16) 0.0036(13) 0.0115(13) 0.0005(13)
N(5) 0.0305(18) 0.0217(16) 0.0242(17) 0.0048(14) 0.0107(14) 0.0023(13)
C(1) 0.033(2) 0.023(2) 0.0233(19) -0.0001(16) 0.0129(17) -0.0004(16)
C(2) 0.027(2) 0.023(2) 0.031(2) 0.0020(16) 0.0101(17) -0.0037(17)
C(3) 0.0242(19) 0.0219(19) 0.0192(18) 0.0018(15) 0.0081(15) 0.0016(15)
C(4) 0.032(2) 0.0198(18) 0.0211(19) -0.0054(16) 0.0103(16) -0.0014(15)
C(5) 0.031(2) 0.024(2) 0.0216(19) -0.0083(16) 0.0130(16) -0.0017(15)
C(6) 0.027(2) 0.0210(19) 0.0251(19) 0.0039(15) 0.0136(16) -0.0025(15)
C(7) 0.032(2) 0.026(2) 0.0182(18) 0.0113(16) 0.0114(16) 0.0044(15)
C(25) 0.033(2) 0.0175(18) 0.0206(18) 0.0024(15) 0.0113(16) -0.0025(14)
C(26) 0.036(2) 0.050(3) 0.050(2) 0.018(2) 0.027(2) 0.025(2)
C(27) 0.036(2) 0.027(2) 0.0221(19) 0.0013(17) 0.0131(17) 0.0039(16)
C(28) 0.033(2) 0.029(2) 0.025(2) 0.0065(17) 0.0154(17) 0.0085(17)
C(29) 0.029(2) 0.0200(19) 0.0251(19) -0.0067(15) 0.0108(16) -0.0019(15)
C(30) 0.027(2) 0.027(2) 0.033(2) 0.0062(16) 0.0144(17) -0.0007(17)
C(31) 0.039(2) 0.026(2) 0.032(2) 0.0071(18) 0.0180(19) -0.0034(18)
C(32) 0.032(2) 0.029(2) 0.025(2) 0.0099(18) 0.0072(17) 0.0084(17)
C(34) 0.034(2) 0.033(2) 0.029(2) 0.0137(19) 0.0126(18) 0.0042(18)
C(35) 0.034(2) 0.024(2) 0.0221(19) 0.0017(17) 0.0111(17) 0.0001(16)
C(36) 0.039(2) 0.0227(19) 0.0215(19) 0.0051(17) 0.0183(17) -0.0001(15)
C(37) 0.025(2) 0.0244(19) 0.026(2) -0.0060(16) 0.0110(16) -0.0034(16)
C(38) 0.034(2) 0.030(2) 0.029(2) 0.0008(18) 0.0154(18) 0.0043(18)
C(39) 0.041(2) 0.031(2) 0.038(2) 0.0065(19) 0.023(2) 0.0056(19)
C(40) 0.034(2) 0.023(2) 0.027(2) 0.0122(17) 0.0153(17) 0.0037(16)
C(41) 0.028(2) 0.0191(18) 0.0240(19) 0.0012(15) 0.0114(16) 0.0019(15)
C(42) 0.028(2) 0.024(2) 0.025(2) 0.0079(16) 0.0065(16) -0.0008(16)
C(43) 0.025(2) 0.028(2) 0.025(2) 0.0059(16) 0.0091(16) -0.0023(16)
C(44) 0.025(2) 0.025(2) 0.031(2) 0.0013(16) 0.0119(17) -0.0007(17)
C(45) 0.036(2) 0.046(2) 0.027(2) 0.001(2) 0.0099(19) 0.005(2)
C(48) 0.029(2) 0.060(3) 0.031(2) 0.001(2) 0.0109(19) 0.013(2)
C(49) 0.050(3) 0.035(2) 0.052(3) 0.012(2) 0.034(2) 0.011(2)
C(53) 0.043(2) 0.043(2) 0.032(2) 0.022(2) 0.012(2) 0.010(2)
C(54) 0.044(2) 0.058(3) 0.042(2) 0.020(2) 0.023(2) 0.023(2)
C(55) 0.035(2) 0.028(2) 0.024(2) 0.0037(17) 0.0115(17) 0.0058(16)

loop_
_atom_type_symbol
_atom_type_description
_atom_type_scat_dispersion_real
_atom_type_scat_dispersion_imag
_atom_type_scat_source
C C 0.003 0.002
;
International Tables for Crystallography
(1992, Vol. C, Tables 4.2.6.8 and 6.1.1.4)
;
H H 0.000 0.000
;
International Tables for Crystallography
(1992, Vol. C, Table 6.1.1.4)
;
N N 0.006 0.003
;
International Tables for Crystallography
(1992, Vol. C, Tables 4.2.6.8 and 6.1.1.4)
;
O O 0.011 0.006
;
International Tables for Crystallography
(1992, Vol. C, Tables 4.2.6.8 and 6.1.1.4)
;
F F 0.017 0.010
;
International Tables for Crystallography
(1992, Vol. C, Tables 4.2.6.8 and 6.1.1.4)
;
Co Co 0.349 0.972
;
International Tables for Crystallography
(1992, Vol. C, Tables 4.2.6.8 and 6.1.1.4)
;
Br Br -0.290 2.459
;
International Tables for Crystallography
(1992, Vol. C, Tables 4.2.6.8 and 6.1.1.4)
;

loop_
_geom_angle_atom_site_label_1
_geom_angle_atom_site_label_2
_geom_angle_atom_site_label_3
_geom_angle
_geom_angle_publ_flag
_geom_angle_site_symmetry_1
_geom_angle_site_symmetry_3
O(2) Co(1) O(3) 175.36(12) yes . .
O(2) Co(1) N(2) 91.61(12) yes . 2_546
O(2) Co(1) N(3) 84.90(11) yes . .
O(2) Co(1) N(4) 86.16(11) yes . .
O(2) Co(1) N(5) 95.89(13) yes . .
O(3) Co(1) N(2) 85.42(12) yes . 2_546
O(3) Co(1) N(3) 91.51(11) yes . .
O(3) Co(1) N(4) 97.14(11) yes . .
O(3) Co(1) N(5) 87.31(12) yes . .
N(2) Co(1) N(3) 89.83(13) yes 2_546 .
N(2) Co(1) N(4) 85.24(13) yes 2_546 .
N(2) Co(1) N(5) 171.67(11) yes 2_546 .
N(3) Co(1) N(4) 169.66(11) yes . .
N(3) Co(1) N(5) 94.42(13) yes . .
N(4) Co(1) N(5) 91.64(13) yes . .
F(4) F(1) F(5) 133.5(16) yes . .
F(4) F(1) C(53) 54.2(7) yes . .
F(5) F(1) C(53) 84.6(15) yes . .
F(4) F(2) C(53) 71.3(14) yes . .
F(7) F(3) C(53) 80(5) yes . .
F(1) F(4) F(2) 120(2) yes . .
F(1) F(4) C(53) 50.9(8) yes . .
F(2) F(4) C(53) 73.7(14) yes . .
F(1) F(5) C(53) 66.0(14) yes . .
F(3) F(7) C(53) 79(5) yes . .
Co(1) O(2) C(7) 129.7(2) yes . .
Co(1) O(3) C(42) 127.5(3) yes . .
O(1) N(1) C(3) 118.3(3) yes . .
O(1) N(1) C(41) 117.4(3) yes . .
C(3) N(1) C(41) 124.2(3) yes . .
Co(1) N(2) C(5) 121.1(3) yes 2_556 .
Co(1) N(2) C(29) 122.2(2) yes 2_556 .
C(5) N(2) C(29) 116.4(3) yes . .
Co(1) N(3) C(30) 122.3(2) yes . .
Co(1) N(3) C(43) 121.4(2) yes . .
C(30) N(3) C(43) 115.9(3) yes . .
Co(1) N(4) C(25) 112.2(2) yes . .
Co(1) N(4) C(36) 125.6(2) yes . .
C(25) N(4) C(36) 121.6(3) yes . .
Co(1) N(5) C(28) 113.9(2) yes . .
Co(1) N(5) C(55) 125.6(3) yes . .
C(28) N(5) C(55) 120.3(4) yes . .
C(25) C(1) C(35) 119.9(4) yes . .
Br(1) C(2) C(35) 119.4(2) yes . .
Br(1) C(2) C(38) 118.9(3) yes . .
C(35) C(2) C(38) 121.8(3) yes . .
N(1) C(3) C(4) 123.1(3) yes . .
N(1) C(3) C(37) 118.1(4) yes . .
C(4) C(3) C(37) 118.7(4) yes . .
C(3) C(4) C(5) 118.5(3) yes . .
N(2) C(5) C(4) 123.9(4) yes . .
C(41) C(6) C(43) 118.2(4) yes . .
O(2) C(7) C(34) 112.7(3) yes . .
O(2) C(7) C(40) 129.2(3) yes . .
C(34) C(7) C(40) 118.1(3) yes . .
N(4) C(25) C(1) 119.6(4) yes . .
N(4) C(25) C(27) 120.4(3) yes . .
C(1) C(25) C(27) 119.8(3) yes . .
Br(3) C(26) C(48) 119.5(3) yes . .
Br(3) C(26) C(49) 118.1(4) yes . .
C(48) C(26) C(49) 122.4(5) yes . .
C(25) C(27) C(38) 120.4(3) yes . .
N(5) C(28) C(39) 119.3(3) yes . .
N(5) C(28) C(45) 120.6(4) yes . .
C(39) C(28) C(45) 120.0(4) yes . .
N(2) C(29) C(37) 123.9(3) yes . .
N(3) C(30) C(44) 124.3(4) yes . .
F(6) C(31) F(16) 106.2(3) yes . .
F(6) C(31) F(17) 106.2(3) yes . .
F(6) C(31) C(36) 112.6(3) yes . .
F(16) C(31) F(17) 107.4(3) yes . .
F(16) C(31) C(36) 112.3(3) yes . .
F(17) C(31) C(36) 111.8(4) yes . .
C(42) C(32) C(55) 124.5(3) yes . .
F(20) C(34) F(21) 105.5(4) yes . .
F(20) C(34) F(22) 107.4(3) yes . .
F(20) C(34) C(7) 115.0(3) yes . .
F(21) C(34) F(22) 105.6(3) yes . .
F(21) C(34) C(7) 111.6(3) yes . .
F(22) C(34) C(7) 111.1(4) yes . .
C(1) C(35) C(2) 119.2(3) yes . .
N(4) C(36) C(31) 119.7(3) yes . .
N(4) C(36) C(40) 125.0(3) yes . .
C(31) C(36) C(40) 115.3(3) yes . .
C(3) C(37) C(29) 118.4(4) yes . .
C(2) C(38) C(27) 119.0(4) yes . .
C(28) C(39) C(49) 119.5(4) yes . .
C(7) C(40) C(36) 124.1(4) yes . .
N(1) C(41) C(6) 122.7(3) yes . .
N(1) C(41) C(44) 118.5(3) yes . .
C(6) C(41) C(44) 118.8(3) yes . .
O(3) C(42) C(32) 130.0(4) yes . .
O(3) C(42) C(53) 112.7(4) yes . .
C(32) C(42) C(53) 117.3(3) yes . .
N(3) C(43) C(6) 124.0(3) yes . .
C(30) C(44) C(41) 118.5(3) yes . .
C(28) C(45) C(48) 120.6(4) yes . .
C(26) C(48) C(45) 118.6(4) yes . .
C(26) C(49) C(39) 118.9(4) yes . .
F(1) C(53) F(2) 106.9(7) yes . .
F(1) C(53) F(3) 109.6(10) yes . .
F(1) C(53) F(4) 74.9(9) yes . .
F(1) C(53) F(5) 29.4(8) yes . .
F(1) C(53) F(7) 122.9(19) yes . .
F(1) C(53) C(42) 111.3(5) yes . .
F(2) C(53) F(3) 103.6(7) yes . .
F(2) C(53) F(4) 35.0(8) yes . .
F(2) C(53) F(5) 128.9(8) yes . .
F(2) C(53) F(7) 83.6(13) yes . .
F(2) C(53) C(42) 112.5(6) yes . .
F(3) C(53) F(4) 128.5(10) yes . .
F(3) C(53) F(5) 84.0(10) yes . .
F(3) C(53) F(7) 21.1(13) yes . .
F(3) C(53) C(42) 112.5(8) yes . .
F(4) C(53) F(5) 102.2(11) yes . .
F(4) C(53) F(7) 112.8(15) yes . .
F(4) C(53) C(42) 112.7(10) yes . .
F(5) C(53) F(7) 101.8(18) yes . .
F(5) C(53) C(42) 110.4(6) yes . .
F(7) C(53) C(42) 115.5(17) yes . .
F(13) C(54) F(18) 105.4(4) yes . .
F(13) C(54) F(19) 105.3(4) yes . .
F(13) C(54) C(55) 113.7(4) yes . .
F(18) C(54) F(19) 109.4(5) yes . .
F(18) C(54) C(55) 110.7(5) yes . .
F(19) C(54) C(55) 112.0(4) yes . .
N(5) C(55) C(32) 125.0(4) yes . .
N(5) C(55) C(54) 120.7(4) yes . .
C(32) C(55) C(54) 114.2(3) yes . .
O(4) C(58) C(60) 116.9(15) yes . .
O(4) C(58) C(64) 119.7(12) yes . .
C(60) C(58) C(64) 123.2(12) yes . .
C(25) C(1) H(1) 120.0 no . .
C(35) C(1) H(1) 120.0 no . .
C(3) C(4) H(2) 120.7 no . .
C(5) C(4) H(2) 120.8 no . .
N(2) C(5) H(3) 118.0 no . .
C(4) C(5) H(3) 118.0 no . .
C(41) C(6) H(4) 120.9 no . .
C(43) C(6) H(4) 120.9 no . .
C(25) C(27) H(5) 119.8 no . .
C(38) C(27) H(5) 119.8 no . .
N(2) C(29) H(6) 118.0 no . .
C(37) C(29) H(6) 118.0 no . .
N(3) C(30) H(7) 117.8 no . .
C(44) C(30) H(7) 117.8 no . .
C(42) C(32) H(8) 117.8 no . .
C(55) C(32) H(8) 117.8 no . .
C(1) C(35) H(9) 120.4 no . .
C(2) C(35) H(9) 120.4 no . .
C(3) C(37) H(10) 120.8 no . .
C(29) C(37) H(10) 120.8 no . .
C(2) C(38) H(11) 120.5 no . .
C(27) C(38) H(11) 120.5 no . .
C(28) C(39) H(12) 120.3 no . .
C(49) C(39) H(12) 120.3 no . .
C(7) C(40) H(13) 118.0 no . .
C(36) C(40) H(13) 118.0 no . .
N(3) C(43) H(14) 118.0 no . .
C(6) C(43) H(14) 118.0 no . .
C(30) C(44) H(15) 120.8 no . .
C(41) C(44) H(15) 120.7 no . .
C(28) C(45) H(16) 119.7 no . .
C(48) C(45) H(16) 119.7 no . .
C(26) C(48) H(17) 120.7 no . .
C(45) C(48) H(17) 120.7 no . .
C(26) C(49) H(18) 120.5 no . .
C(39) C(49) H(18) 120.5 no . .
C(58) C(60) H(19) 109.5 no . .
C(58) C(60) H(20) 109.5 no . .
C(58) C(60) H(21) 109.5 no . .
H(19) C(60) H(20) 109.5 no . .
H(19) C(60) H(21) 109.5 no . .
H(20) C(60) H(21) 109.5 no . .
C(58) C(64) H(22) 109.5 no . .
C(58) C(64) H(23) 109.5 no . .
C(58) C(64) H(24) 109.5 no . .
H(22) C(64) H(23) 109.5 no . .
H(22) C(64) H(24) 109.5 no . .
H(23) C(64) H(24) 109.5 no . .

loop_
_geom_bond_atom_site_label_1
_geom_bond_atom_site_label_2
_geom_bond_distance
_geom_bond_publ_flag
_geom_bond_site_symmetry_2
Br(1) C(2) 1.896(4) yes .
Br(3) C(26) 1.905(5) yes .
Co(1) O(2) 2.018(2) yes .
Co(1) O(3) 2.022(2) yes .
Co(1) N(2) 2.195(3) yes 2_546
Co(1) N(3) 2.187(3) yes .
Co(1) N(4) 2.179(3) yes .
Co(1) N(5) 2.160(4) yes .
F(1) F(4) 1.59(2) yes .
F(1) F(5) 0.689(19) yes .
F(1) C(53) 1.280(10) yes .
F(2) F(4) 0.81(2) yes .
F(2) C(53) 1.355(9) yes .
F(3) F(7) 0.48(2) yes .
F(3) C(53) 1.302(18) yes .
F(4) C(53) 1.337(19) yes .
F(5) C(53) 1.395(16) yes .
F(6) C(31) 1.329(5) yes .
F(7) C(53) 1.31(3) yes .
F(13) C(54) 1.323(6) yes .
F(16) C(31) 1.333(4) yes .
F(17) C(31) 1.338(6) yes .
F(18) C(54) 1.312(7) yes .
F(19) C(54) 1.316(6) yes .
F(20) C(34) 1.316(6) yes .
F(21) C(34) 1.324(6) yes .
F(22) C(34) 1.307(5) yes .
O(1) N(1) 1.289(4) yes .
O(2) C(7) 1.263(5) yes .
O(3) C(42) 1.270(4) yes .
O(4) C(58) 1.397(17) yes .
N(1) C(3) 1.411(6) yes .
N(1) C(41) 1.420(5) yes .
N(2) C(5) 1.347(4) yes .
N(2) C(29) 1.335(6) yes .
N(3) C(30) 1.344(5) yes .
N(3) C(43) 1.346(5) yes .
N(4) C(25) 1.425(5) yes .
N(4) C(36) 1.314(5) yes .
N(5) C(28) 1.432(6) yes .
N(5) C(55) 1.300(5) yes .
C(1) C(25) 1.393(5) yes .
C(1) C(35) 1.382(5) yes .
C(2) C(35) 1.375(7) yes .
C(2) C(38) 1.376(5) yes .
C(3) C(4) 1.391(6) yes .
C(3) C(37) 1.381(5) yes .
C(4) C(5) 1.371(6) yes .
C(6) C(41) 1.385(5) yes .
C(6) C(43) 1.382(5) yes .
C(7) C(34) 1.523(5) yes .
C(7) C(40) 1.366(5) yes .
C(25) C(27) 1.382(7) yes .
C(26) C(48) 1.368(7) yes .
C(26) C(49) 1.375(7) yes .
C(27) C(38) 1.382(6) yes .
C(28) C(39) 1.390(6) yes .
C(28) C(45) 1.384(6) yes .
C(29) C(37) 1.384(6) yes .
C(30) C(44) 1.367(5) yes .
C(31) C(36) 1.518(5) yes .
C(32) C(42) 1.360(7) yes .
C(32) C(55) 1.413(6) yes .
C(36) C(40) 1.418(5) yes .
C(39) C(49) 1.386(8) yes .
C(41) C(44) 1.388(6) yes .
C(42) C(53) 1.527(7) yes .
C(45) C(48) 1.375(7) yes .
C(54) C(55) 1.524(8) yes .
C(58) C(60) 1.30(2) yes .
C(58) C(64) 1.47(2) yes .
C(1) H(1) 0.950 no .
C(4) H(2) 0.950 no .
C(5) H(3) 0.950 no .
C(6) H(4) 0.950 no .
C(27) H(5) 0.950 no .
C(29) H(6) 0.950 no .
C(30) H(7) 0.950 no .
C(32) H(8) 0.950 no .
C(35) H(9) 0.950 no .
C(37) H(10) 0.950 no .
C(38) H(11) 0.950 no .
C(39) H(12) 0.950 no .
C(40) H(13) 0.950 no .
C(43) H(14) 0.950 no .
C(44) H(15) 0.950 no .
C(45) H(16) 0.950 no .
C(48) H(17) 0.950 no .
C(49) H(18) 0.950 no .
C(60) H(19) 0.980 no .
C(60) H(20) 0.980 no .
C(60) H(21) 0.980 no .
C(64) H(22) 0.980 no .
C(64) H(23) 0.980 no .
C(64) H(24) 0.980 no .

loop_
_geom_contact_atom_site_label_1
_geom_contact_atom_site_label_2
_geom_contact_distance
_geom_contact_site_symmetry_2
Br(1) Br(3) 3.5597(9) 1_455
Br(1) C(3) 3.552(3) 3_566
Br(1) C(29) 3.523(3) 3_566
Br(1) C(35) 2.836(4) .
Br(1) C(37) 3.480(3) 3_566
Br(1) C(38) 2.830(3) .
Br(3) Br(1) 3.5597(9) 1_655
Br(3) N(1) 3.593(3) 3_666
Br(3) C(48) 2.839(5) .
Br(3) C(49) 2.826(5) .
Co(1) C(5) 3.113(4) 2_546
Co(1) C(7) 2.987(4) .
Co(1) C(25) 3.022(3) .
Co(1) C(28) 3.038(5) .
Co(1) C(29) 3.118(5) 2_546
Co(1) C(30) 3.119(3) .
Co(1) C(32) 3.422(4) .
Co(1) C(36) 3.132(4) .
Co(1) C(40) 3.451(4) .
Co(1) C(42) 2.971(3) .
Co(1) C(43) 3.107(4) .
Co(1) C(55) 3.103(4) .
F(1) F(1) 3.241(16) 3_566
F(1) F(2) 2.117(13) .
F(1) F(3) 2.110(19) .
F(1) F(3) 3.304(16) 3_566
F(1) F(5) 2.593(18) 3_566
F(1) F(7) 2.27(3) .
F(1) O(3) 2.983(9) .
F(1) C(29) 3.147(10) 4_464
F(1) C(32) 3.118(13) .
F(1) C(37) 3.451(9) 4_464
F(1) C(42) 2.322(11) .
F(1) C(64) 3.293(15) .
F(2) F(1) 2.117(13) .
F(2) F(3) 2.088(17) .
F(2) F(5) 2.481(16) .
F(2) F(7) 1.77(3) .
F(2) F(22) 3.145(11) 4_454
F(2) O(3) 3.455(8) .
F(2) C(32) 2.746(10) .
F(2) C(42) 2.398(8) .
F(3) F(1) 2.110(19) .
F(3) F(1) 3.304(15) 3_566
F(3) F(2) 2.088(17) .
F(3) F(4) 2.38(2) .
F(3) F(5) 1.81(2) .
F(3) F(5) 2.966(19) 3_566
F(3) O(3) 2.612(16) .
F(3) C(2) 3.446(17) .
F(3) C(6) 3.475(17) 3_566
F(3) C(32) 3.515(18) .
F(3) C(35) 3.450(17) .
F(3) C(42) 2.355(18) .
F(3) C(43) 3.541(18) 3_566
F(3) C(64) 3.39(2) 3_566
F(4) F(3) 2.38(2) .
F(4) F(5) 2.13(2) .
F(4) F(7) 2.20(4) .
F(4) F(22) 3.59(2) 4_454
F(4) O(3) 3.487(16) .
F(4) C(32) 2.672(19) .
F(4) C(37) 3.543(17) 4_464
F(4) C(42) 2.386(16) .
F(5) F(1) 2.593(18) 3_566
F(5) F(2) 2.481(16) .
F(5) F(3) 1.81(2) .
F(5) F(3) 2.966(19) 3_566
F(5) F(4) 2.13(2) .
F(5) F(5) 1.97(2) 3_566
F(5) F(7) 2.10(3) .
F(5) F(7) 3.42(3) 3_566
F(5) O(3) 2.773(16) .
F(5) O(3) 3.433(17) 3_566
F(5) C(29) 3.430(16) 4_464
F(5) C(32) 3.431(18) .
F(5) C(42) 2.400(17) .
F(5) C(53) 3.181(15) 3_566
F(6) F(13) 3.326(4) 2_545
F(6) F(16) 2.129(3) .
F(6) F(17) 2.133(5) .
F(6) F(18) 2.954(5) 2_545
F(6) F(20) 3.190(4) 3_656
F(6) F(21) 3.308(5) 3_656
F(6) N(4) 3.564(4) .
F(6) C(36) 2.370(5) .
F(6) C(40) 2.654(4) .
F(6) C(60) 3.402(12) 1_545
F(7) F(1) 2.27(3) .
F(7) F(2) 1.77(3) .
F(7) F(4) 2.20(4) .
F(7) F(5) 2.10(3) .
F(7) F(5) 3.42(3) 3_566
F(7) O(3) 2.82(3) .
F(7) C(2) 3.23(3) .
F(7) C(6) 3.38(4) 3_566
F(7) C(32) 3.44(4) .
F(7) C(35) 3.16(3) .
F(7) C(42) 2.40(4) .
F(13) F(6) 3.326(4) 2_555
F(13) F(16) 3.289(5) 2_555
F(13) F(18) 2.095(5) .
F(13) F(19) 2.098(4) .
F(13) F(20) 3.148(3) 4_454
F(13) F(22) 3.265(4) 4_454
F(13) N(5) 3.578(4) .
F(13) C(32) 2.648(6) .
F(13) C(49) 3.445(5) 2_555
F(13) C(55) 2.387(5) .
F(13) C(60) 3.479(13) .
F(16) F(6) 2.129(3) .
F(16) F(13) 3.289(5) 2_545
F(16) F(17) 2.152(4) .
F(16) F(18) 3.214(6) 2_545
F(16) F(19) 2.977(5) 2_545
F(16) O(1) 3.064(4) 4_454
F(16) N(4) 2.834(4) .
F(16) C(1) 3.003(5) .
F(16) C(25) 2.720(5) .
F(16) C(27) 3.404(6) .
F(16) C(36) 2.370(4) .
F(16) C(40) 3.507(4) .
F(16) C(54) 3.405(7) 2_545
F(17) F(6) 2.133(5) .
F(17) F(16) 2.152(4) .
F(17) N(4) 3.033(4) .
F(17) C(25) 3.052(4) .
F(17) C(27) 2.963(5) .
F(17) C(36) 2.366(5) .
F(17) C(38) 3.562(6) 3_556
F(17) C(40) 3.292(5) .
F(17) C(64) 3.439(13) 1_545
F(18) F(6) 2.954(5) 2_555
F(18) F(13) 2.095(5) .
F(18) F(16) 3.214(6) 2_555
F(18) F(19) 2.145(6) .
F(18) F(21) 3.414(5) 4_454
F(18) F(22) 3.569(7) 4_454
F(18) N(5) 2.972(6) .
F(18) C(28) 2.956(5) .
F(18) C(32) 3.277(8) .
F(18) C(39) 2.963(6) .
F(18) C(55) 2.336(7) .
F(18) C(60) 3.199(14) 2_545
F(19) F(13) 2.098(4) .
F(19) F(16) 2.977(5) 2_555
F(19) F(18) 2.145(6) .
F(19) O(4) 3.496(12) .
F(19) N(5) 2.878(6) .
F(19) C(28) 2.785(6) .
F(19) C(32) 3.450(6) .
F(19) C(39) 3.574(7) .
F(19) C(44) 3.565(6) 3_666
F(19) C(45) 2.900(6) .
F(19) C(55) 2.358(7) .
F(20) F(6) 3.190(4) 3_656
F(20) F(13) 3.148(3) 4_555
F(20) F(20) 3.247(5) 3_656
F(20) F(21) 2.102(5) .
F(20) F(22) 2.115(5) .
F(20) O(2) 3.482(4) .
F(20) C(7) 2.397(5) .
F(20) C(40) 2.732(5) .
F(20) C(40) 3.428(6) 3_656
F(20) C(49) 3.386(6) 3_656
F(21) F(6) 3.308(5) 3_656
F(21) F(18) 3.414(5) 4_555
F(21) F(20) 2.102(5) .
F(21) F(22) 2.096(6) .
F(21) O(2) 2.713(4) .
F(21) C(7) 2.358(5) .
F(21) C(26) 3.513(7) .
F(21) C(40) 3.457(5) .
F(21) C(45) 3.515(6) .
F(21) C(48) 3.238(6) .
F(22) F(2) 3.145(11) 4_555
F(22) F(4) 3.59(2) 4_555
F(22) F(13) 3.265(4) 4_555
F(22) F(18) 3.569(7) 4_555
F(22) F(20) 2.115(5) .
F(22) F(21) 2.096(6) .
F(22) O(2) 2.793(4) .
F(22) C(7) 2.337(4) .
F(22) C(32) 3.244(4) 4_555
F(22) C(40) 3.313(4) .
O(1) F(16) 3.064(4) 4_555
O(1) C(3) 2.320(5) .
O(1) C(4) 3.580(6) .
O(1) C(6) 3.547(4) .
O(1) C(26) 3.256(6) 3_666
O(1) C(37) 2.708(6) .
O(1) C(41) 2.315(4) .
O(1) C(44) 2.740(5) .
O(1) C(48) 3.589(6) 3_666
O(1) C(49) 3.529(7) 3_666
O(1) C(60) 3.546(12) 4_565
O(2) F(20) 3.482(4) .
O(2) F(21) 2.713(4) .
O(2) F(22) 2.793(4) .
O(2) N(2) 3.023(5) 2_546
O(2) N(3) 2.841(4) .
O(2) N(4) 2.869(3) .
O(2) N(5) 3.104(4) .
O(2) C(5) 3.153(6) 2_546
O(2) C(28) 3.040(5) .
O(2) C(30) 2.885(5) .
O(2) C(34) 2.323(5) .
O(2) C(36) 2.965(4) .
O(2) C(39) 3.560(6) .
O(2) C(40) 2.375(5) .
O(2) C(45) 3.306(6) .
O(3) F(1) 2.983(9) .
O(3) F(2) 3.455(8) .
O(3) F(3) 2.612(16) .
O(3) F(4) 3.487(16) .
O(3) F(5) 2.773(16) .
O(3) F(5) 3.433(17) 3_566
O(3) F(7) 2.82(3) .
O(3) N(2) 2.863(4) 2_546
O(3) N(3) 3.017(3) .
O(3) N(4) 3.151(4) .
O(3) N(5) 2.889(5) .
O(3) C(1) 3.207(4) .
O(3) C(25) 3.056(4) .
O(3) C(27) 3.594(5) .
O(3) C(29) 2.919(5) 2_546
O(3) C(32) 2.384(5) .
O(3) C(43) 3.106(4) .
O(3) C(53) 2.332(5) .
O(3) C(55) 2.983(6) .
O(4) F(19) 3.496(12) .
O(4) N(3) 3.344(10) .
O(4) C(32) 3.363(10) .
O(4) C(43) 3.191(11) .
O(4) C(48) 3.252(10) 3_666
O(4) C(55) 3.267(10) .
O(4) C(60) 2.302(14) .
O(4) C(64) 2.477(18) .
N(1) Br(3) 3.593(3) 3_666
N(1) C(4) 2.464(6) .
N(1) C(6) 2.461(4) .
N(1) C(37) 2.394(5) .
N(1) C(44) 2.414(5) .
N(2) O(2) 3.023(5) 2_556
N(2) O(3) 2.863(4) 2_556
N(2) N(3) 3.094(4) 2_556
N(2) N(4) 2.962(5) 2_556
N(2) C(3) 2.789(6) .
N(2) C(4) 2.399(5) .
N(2) C(25) 3.418(4) 2_556
N(2) C(27) 3.341(4) 2_556
N(2) C(37) 2.401(6) .
N(2) C(43) 3.531(5) 2_556
N(3) O(2) 2.841(4) .
N(3) O(3) 3.017(3) .
N(3) O(4) 3.344(10) .
N(3) N(2) 3.094(4) 2_546
N(3) N(5) 3.190(5) .
N(3) C(6) 2.408(5) .
N(3) C(41) 2.791(4) .
N(3) C(44) 2.398(4) .
N(4) F(6) 3.564(4) .
N(4) F(16) 2.834(4) .
N(4) F(17) 3.033(4) .
N(4) O(2) 2.869(3) .
N(4) O(3) 3.151(4) .
N(4) N(2) 2.962(5) 2_546
N(4) N(5) 3.112(5) .
N(4) C(1) 2.435(4) .
N(4) C(5) 3.288(5) 2_546
N(4) C(7) 2.939(4) .
N(4) C(27) 2.436(6) .
N(4) C(31) 2.451(5) .
N(4) C(39) 3.514(7) .
N(4) C(40) 2.423(5) .
N(5) F(13) 3.578(4) .
N(5) F(18) 2.972(6) .
N(5) F(19) 2.878(6) .
N(5) O(2) 3.104(4) .
N(5) O(3) 2.889(5) .
N(5) N(3) 3.190(5) .
N(5) N(4) 3.112(5) .
N(5) C(32) 2.407(5) .
N(5) C(39) 2.436(6) .
N(5) C(42) 2.929(6) .
N(5) C(45) 2.447(6) .
N(5) C(54) 2.458(6) .
C(1) F(16) 3.003(5) .
C(1) O(3) 3.207(4) .
C(1) N(4) 2.435(4) .
C(1) C(2) 2.377(6) .
C(1) C(27) 2.401(6) .
C(1) C(32) 3.510(6) .
C(1) C(36) 3.364(5) .
C(1) C(38) 2.773(7) .
C(1) C(42) 3.227(5) .
C(2) F(3) 3.446(17) .
C(2) F(7) 3.23(3) .
C(2) C(1) 2.377(6) .
C(2) C(25) 2.747(5) .
C(2) C(27) 2.376(5) .
C(3) Br(1) 3.552(3) 3_566
C(3) O(1) 2.320(5) .
C(3) N(2) 2.789(6) .
C(3) C(5) 2.374(7) .
C(3) C(6) 3.038(5) .
C(3) C(29) 2.375(5) .
C(3) C(41) 2.502(6) .
C(4) O(1) 3.580(6) .
C(4) N(1) 2.464(6) .
C(4) N(2) 2.399(5) .
C(4) C(6) 3.059(5) .
C(4) C(29) 2.708(5) .
C(4) C(37) 2.384(5) .
C(4) C(41) 2.998(6) .
C(5) Co(1) 3.113(4) 2_556
C(5) O(2) 3.153(6) 2_556
C(5) N(4) 3.288(5) 2_556
C(5) C(3) 2.374(7) .
C(5) C(7) 3.509(7) 2_556
C(5) C(29) 2.280(5) .
C(5) C(37) 2.709(6) .
C(6) F(3) 3.475(17) 3_566
C(6) F(7) 3.38(4) 3_566
C(6) O(1) 3.547(4) .
C(6) N(1) 2.461(4) .
C(6) N(3) 2.408(5) .
C(6) C(3) 3.038(5) .
C(6) C(4) 3.059(5) .
C(6) C(30) 2.709(6) .
C(6) C(44) 2.387(6) .
C(7) Co(1) 2.987(4) .
C(7) F(20) 2.397(5) .
C(7) F(21) 2.358(5) .
C(7) F(22) 2.337(4) .
C(7) N(4) 2.939(4) .
C(7) C(5) 3.509(7) 2_546
C(7) C(28) 3.414(5) .
C(7) C(36) 2.459(5) .
C(7) C(39) 3.448(6) .
C(25) Co(1) 3.022(3) .
C(25) F(16) 2.720(5) .
C(25) F(17) 3.052(4) .
C(25) O(3) 3.056(4) .
C(25) N(2) 3.418(4) 2_546
C(25) C(2) 2.747(5) .
C(25) C(31) 2.819(6) .
C(25) C(35) 2.402(5) .
C(25) C(36) 2.391(6) .
C(25) C(38) 2.398(6) .
C(26) F(21) 3.513(7) .
C(26) O(1) 3.256(6) 3_666
C(26) C(28) 2.735(7) .
C(26) C(39) 2.377(7) .
C(26) C(45) 2.359(8) .
C(27) F(16) 3.404(6) .
C(27) F(17) 2.963(5) .
C(27) O(3) 3.594(5) .
C(27) N(2) 3.341(4) 2_546
C(27) N(4) 2.436(6) .
C(27) C(1) 2.401(6) .
C(27) C(2) 2.376(5) .
C(27) C(29) 3.584(5) 2_546
C(27) C(31) 3.330(7) .
C(27) C(35) 2.769(5) .
C(27) C(36) 3.177(6) .
C(28) Co(1) 3.038(5) .
C(28) F(18) 2.956(5) .
C(28) F(19) 2.785(6) .
C(28) O(2) 3.040(5) .
C(28) C(7) 3.414(5) .
C(28) C(26) 2.735(7) .
C(28) C(48) 2.397(6) .
C(28) C(49) 2.398(7) .
C(28) C(54) 2.805(6) .
C(28) C(55) 2.371(6) .
C(29) Br(1) 3.523(3) 3_566
C(29) Co(1) 3.118(5) 2_556
C(29) F(1) 3.147(10) 4_565
C(29) F(5) 3.430(16) 4_565
C(29) O(3) 2.919(5) 2_556
C(29) C(3) 2.375(5) .
C(29) C(4) 2.708(5) .
C(29) C(5) 2.280(5) .
C(29) C(27) 3.584(5) 2_556
C(29) C(43) 3.557(6) 2_556
C(30) Co(1) 3.119(3) .
C(30) O(2) 2.885(5) .
C(30) C(6) 2.709(6) .
C(30) C(35) 3.565(6) 4_555
C(30) C(41) 2.369(6) .
C(30) C(43) 2.281(6) .
C(31) N(4) 2.451(5) .
C(31) C(25) 2.819(6) .
C(31) C(27) 3.330(7) .
C(31) C(40) 2.480(5) .
C(32) Co(1) 3.422(4) .
C(32) F(1) 3.118(13) .
C(32) F(2) 2.746(10) .
C(32) F(3) 3.515(18) .
C(32) F(4) 2.672(19) .
C(32) F(5) 3.431(18) .
C(32) F(7) 3.44(4) .
C(32) F(13) 2.648(6) .
C(32) F(18) 3.277(8) .
C(32) F(19) 3.450(6) .
C(32) F(22) 3.244(4) 4_454
C(32) O(3) 2.384(5) .
C(32) O(4) 3.363(10) .
C(32) N(5) 2.407(5) .
C(32) C(1) 3.510(6) .
C(32) C(53) 2.467(8) .
C(32) C(54) 2.468(8) .
C(34) O(2) 2.323(5) .
C(34) C(40) 2.479(5) .
C(35) Br(1) 2.836(4) .
C(35) F(3) 3.450(17) .
C(35) F(7) 3.16(3) .
C(35) C(25) 2.402(5) .
C(35) C(27) 2.769(5) .
C(35) C(30) 3.565(6) 4_454
C(35) C(38) 2.403(6) .
C(35) C(44) 3.394(6) 4_454
C(36) Co(1) 3.132(4) .
C(36) F(6) 2.370(5) .
C(36) F(16) 2.370(4) .
C(36) F(17) 2.366(5) .
C(36) O(2) 2.965(4) .
C(36) C(1) 3.364(5) .
C(36) C(7) 2.459(5) .
C(36) C(25) 2.391(6) .
C(36) C(27) 3.177(6) .
C(36) C(39) 3.461(7) .
C(37) Br(1) 3.480(3) 3_566
C(37) F(1) 3.451(9) 4_565
C(37) F(4) 3.543(17) 4_565
C(37) O(1) 2.708(6) .
C(37) N(1) 2.394(5) .
C(37) N(2) 2.401(6) .
C(37) C(4) 2.384(5) .
C(37) C(5) 2.709(6) .
C(38) Br(1) 2.830(3) .
C(38) F(17) 3.562(6) 3_556
C(38) C(1) 2.773(7) .
C(38) C(25) 2.398(6) .
C(38) C(35) 2.403(6) .
C(39) F(18) 2.963(6) .
C(39) F(19) 3.574(7) .
C(39) O(2) 3.560(6) .
C(39) N(4) 3.514(7) .
C(39) N(5) 2.436(6) .
C(39) C(7) 3.448(6) .
C(39) C(26) 2.377(7) .
C(39) C(36) 3.461(7) .
C(39) C(40) 3.387(6) .
C(39) C(45) 2.402(6) .
C(39) C(48) 2.778(6) .
C(39) C(54) 3.394(7) .
C(39) C(55) 3.199(6) .
C(40) Co(1) 3.451(4) .
C(40) F(6) 2.654(4) .
C(40) F(16) 3.507(4) .
C(40) F(17) 3.292(5) .
C(40) F(20) 2.732(5) .
C(40) F(20) 3.428(6) 3_656
C(40) F(21) 3.457(5) .
C(40) F(22) 3.313(4) .
C(40) O(2) 2.375(5) .
C(40) N(4) 2.423(5) .
C(40) C(31) 2.480(5) .
C(40) C(34) 2.479(5) .
C(40) C(39) 3.387(6) .
C(41) O(1) 2.315(4) .
C(41) N(3) 2.791(4) .
C(41) C(3) 2.502(6) .
C(41) C(4) 2.998(6) .
C(41) C(30) 2.369(6) .
C(41) C(43) 2.374(5) .
C(42) Co(1) 2.971(3) .
C(42) F(1) 2.322(11) .
C(42) F(2) 2.398(8) .
C(42) F(3) 2.355(18) .
C(42) F(4) 2.386(16) .
C(42) F(5) 2.400(17) .
C(42) F(7) 2.40(4) .
C(42) N(5) 2.929(6) .
C(42) C(1) 3.227(5) .
C(42) C(55) 2.454(7) .
C(43) Co(1) 3.107(4) .
C(43) F(3) 3.541(18) 3_566
C(43) O(3) 3.106(4) .
C(43) O(4) 3.191(11) .
C(43) N(2) 3.531(5) 2_546
C(43) C(29) 3.557(6) 2_546
C(43) C(30) 2.281(6) .
C(43) C(41) 2.374(5) .
C(43) C(44) 2.707(5) .
C(44) F(19) 3.565(6) 3_666
C(44) O(1) 2.740(5) .
C(44) N(1) 2.414(5) .
C(44) N(3) 2.398(4) .
C(44) C(6) 2.387(6) .
C(44) C(35) 3.394(6) 4_555
C(44) C(43) 2.707(5) .
C(44) C(48) 3.555(7) 3_666
C(45) F(19) 2.900(6) .
C(45) F(21) 3.515(6) .
C(45) O(2) 3.306(6) .
C(45) N(5) 2.447(6) .
C(45) C(26) 2.359(8) .
C(45) C(39) 2.402(6) .
C(45) C(49) 2.764(7) .
C(45) C(54) 3.479(6) .
C(45) C(55) 3.283(6) .
C(48) Br(3) 2.839(5) .
C(48) F(21) 3.238(6) .
C(48) O(1) 3.589(6) 3_666
C(48) O(4) 3.252(10) 3_666
C(48) C(28) 2.397(6) .
C(48) C(39) 2.778(6) .
C(48) C(44) 3.555(7) 3_666
C(48) C(49) 2.403(7) .
C(49) Br(3) 2.826(5) .
C(49) F(13) 3.445(5) 2_545
C(49) F(20) 3.386(6) 3_656
C(49) O(1) 3.529(7) 3_666
C(49) C(28) 2.398(7) .
C(49) C(45) 2.764(7) .
C(49) C(48) 2.403(7) .
C(53) F(5) 3.181(15) 3_566
C(53) O(3) 2.332(5) .
C(53) C(32) 2.467(8) .
C(54) F(16) 3.405(7) 2_555
C(54) N(5) 2.458(6) .
C(54) C(28) 2.805(6) .
C(54) C(32) 2.468(8) .
C(54) C(39) 3.394(7) .
C(54) C(45) 3.479(6) .
C(55) Co(1) 3.103(4) .
C(55) F(13) 2.387(5) .
C(55) F(18) 2.336(7) .
C(55) F(19) 2.358(7) .
C(55) O(3) 2.983(6) .
C(55) O(4) 3.267(10) .
C(55) C(28) 2.371(6) .
C(55) C(39) 3.199(6) .
C(55) C(42) 2.454(7) .
C(55) C(45) 3.283(6) .
C(60) F(6) 3.402(12) 1_565
C(60) F(13) 3.479(13) .
C(60) F(18) 3.199(14) 2_555
C(60) O(1) 3.546(12) 4_464
C(60) O(4) 2.302(14) .
C(60) C(64) 2.44(2) .
C(64) F(1) 3.293(15) .
C(64) F(3) 3.39(2) 3_566
C(64) F(17) 3.439(13) 1_565
C(64) O(4) 2.477(18) .
C(64) C(60) 2.44(2) .
Br(1) H(2) 3.037 4_454
Br(1) H(4) 3.546 3_566
Br(1) H(9) 2.908 .
Br(1) H(11) 2.899 .
Br(3) H(13) 3.469 3_656
Br(3) H(17) 2.914 .
Br(3) H(18) 2.887 .
Br(3) H(24) 3.136 3_666
Co(1) H(3) 3.110 2_546
Co(1) H(6) 3.123 2_546
Co(1) H(7) 3.133 .
Co(1) H(14) 3.115 .
F(1) H(6) 2.359 4_464
F(1) H(8) 3.099 .
F(1) H(10) 3.018 4_464
F(1) H(14) 3.374 .
F(1) H(14) 3.046 3_566
F(1) H(22) 2.339 .
F(2) H(2) 3.375 3_566
F(2) H(4) 3.394 3_566
F(2) H(8) 2.401 .
F(2) H(9) 3.461 .
F(3) H(4) 2.810 3_566
F(3) H(6) 3.316 2_546
F(3) H(14) 2.907 3_566
F(3) H(22) 2.864 3_566
F(3) H(24) 3.065 3_566
F(4) H(6) 3.148 4_464
F(4) H(8) 2.262 .
F(4) H(10) 2.978 4_464
F(4) H(22) 3.337 .
F(5) H(6) 3.373 2_546
F(5) H(6) 2.543 4_464
F(5) H(8) 3.564 .
F(5) H(14) 3.113 .
F(5) H(14) 2.769 3_566
F(5) H(22) 2.654 .
F(5) H(22) 3.457 3_566
F(6) H(13) 2.250 .
F(6) H(19) 2.589 1_545
F(6) H(23) 3.330 1_545
F(7) H(4) 2.647 3_566
F(7) H(8) 3.565 .
F(7) H(9) 3.324 .
F(7) H(14) 3.062 3_566
F(7) H(22) 3.231 3_566
F(7) H(24) 3.232 3_566
F(13) H(8) 2.227 .
F(13) H(12) 3.094 2_555
F(13) H(18) 2.714 2_555
F(13) H(21) 2.533 .
F(16) H(1) 3.126 .
F(16) H(12) 3.527 .
F(16) H(15) 2.886 4_454
F(17) H(5) 2.749 .
F(17) H(11) 2.651 3_556
F(17) H(13) 3.376 .
F(17) H(23) 2.529 1_545
F(18) H(8) 3.349 .
F(18) H(12) 2.884 .
F(18) H(19) 2.427 2_545
F(18) H(20) 3.361 2_545
F(18) H(21) 3.387 2_545
F(19) H(8) 3.577 .
F(19) H(15) 2.724 3_666
F(19) H(16) 2.931 .
F(19) H(21) 3.121 .
F(20) H(13) 2.348 .
F(20) H(13) 2.703 3_656
F(20) H(18) 2.822 3_656
F(21) H(7) 3.149 .
F(21) H(17) 3.378 .
F(21) H(19) 3.264 3_666
F(22) H(1) 3.304 4_555
F(22) H(3) 3.307 2_546
F(22) H(8) 2.736 4_555
F(22) H(9) 2.921 4_555
F(22) H(13) 3.448 .
O(1) H(10) 2.426 .
O(1) H(15) 2.478 .
O(1) H(20) 2.678 4_565
O(2) H(3) 2.604 2_546
O(2) H(7) 2.355 .
O(2) H(9) 3.407 4_555
O(2) H(13) 3.180 .
O(2) H(16) 3.466 .
O(3) H(1) 3.355 .
O(3) H(6) 2.374 2_546
O(3) H(8) 3.185 .
O(3) H(14) 2.515 .
O(4) H(14) 3.295 .
O(4) H(16) 3.523 .
O(4) H(17) 2.319 3_666
O(4) H(19) 2.744 .
O(4) H(20) 3.085 .
O(4) H(21) 2.351 .
O(4) H(22) 2.906 .
O(4) H(23) 3.238 .
O(4) H(24) 2.569 .
N(1) H(2) 2.673 .
N(1) H(4) 2.667 .
N(1) H(10) 2.568 .
N(1) H(15) 2.588 .
N(2) H(2) 3.247 .
N(2) H(3) 1.980 .
N(2) H(5) 2.940 2_556
N(2) H(6) 1.969 .
N(2) H(10) 3.247 .
N(2) H(14) 3.434 2_556
N(3) H(4) 3.256 .
N(3) H(6) 3.443 2_546
N(3) H(7) 1.975 .
N(3) H(14) 1.978 .
N(3) H(15) 3.245 .
N(3) H(16) 3.422 .
N(4) H(1) 2.606 .
N(4) H(3) 3.084 2_546
N(4) H(5) 2.608 .
N(4) H(12) 3.059 .
N(4) H(13) 3.242 .
N(5) H(1) 3.195 .
N(5) H(8) 3.224 .
N(5) H(12) 2.606 .
N(5) H(16) 2.617 .
C(1) H(5) 3.258 .
C(1) H(9) 2.035 .
C(1) H(15) 3.488 4_454
C(2) H(1) 3.237 .
C(2) H(2) 3.551 4_454
C(2) H(5) 3.235 .
C(2) H(9) 2.029 .
C(2) H(11) 2.031 .
C(3) H(2) 2.046 .
C(3) H(3) 3.225 .
C(3) H(4) 2.827 .
C(3) H(6) 3.225 .
C(3) H(10) 2.037 .
C(4) H(3) 2.002 .
C(4) H(4) 2.680 .
C(4) H(5) 3.305 2_556
C(4) H(10) 3.251 .
C(5) H(2) 2.028 .
C(5) H(5) 2.949 2_556
C(5) H(6) 3.139 .
C(6) H(2) 2.583 .
C(6) H(14) 2.011 .
C(6) H(15) 3.252 .
C(6) H(24) 2.941 .
C(7) H(3) 2.707 2_546
C(7) H(7) 3.387 .
C(7) H(13) 1.997 .
C(25) H(1) 2.041 .
C(25) H(5) 2.029 .
C(25) H(9) 3.263 .
C(25) H(11) 3.257 .
C(26) H(12) 3.239 .
C(26) H(16) 3.219 .
C(26) H(17) 2.025 .
C(26) H(18) 2.030 .
C(27) H(1) 3.258 .
C(27) H(11) 2.036 .
C(27) H(11) 3.514 3_556
C(28) H(12) 2.041 .
C(28) H(16) 2.030 .
C(28) H(17) 3.257 .
C(28) H(18) 3.260 .
C(29) H(3) 3.137 .
C(29) H(5) 3.245 2_556
C(29) H(10) 2.041 .
C(29) H(14) 3.205 2_556
C(29) H(22) 3.406 4_565
C(30) H(9) 3.052 4_555
C(30) H(14) 3.139 .
C(30) H(15) 2.025 .
C(30) H(16) 3.079 .
C(30) H(17) 3.559 3_666
C(31) H(5) 3.347 .
C(31) H(13) 2.569 .
C(31) H(19) 3.515 1_545
C(31) H(23) 3.471 1_545
C(32) H(1) 3.078 .
C(32) H(21) 3.276 .
C(34) H(3) 3.574 2_546
C(34) H(13) 2.581 .
C(35) H(1) 2.031 .
C(35) H(11) 3.258 .
C(35) H(15) 3.346 4_454
C(36) H(1) 3.449 .
C(36) H(3) 3.091 2_546
C(36) H(5) 3.139 .
C(36) H(12) 3.035 .
C(36) H(13) 2.043 .
C(37) H(2) 3.249 .
C(37) H(6) 2.014 .
C(37) H(20) 3.437 4_565
C(37) H(22) 3.277 4_565
C(37) H(23) 3.320 4_565
C(38) H(5) 2.029 .
C(38) H(5) 3.407 3_556
C(38) H(9) 3.258 .
C(38) H(23) 3.550 3_566
C(39) H(16) 3.258 .
C(39) H(18) 2.040 .
C(39) H(21) 3.436 2_545
C(40) H(3) 2.953 2_546
C(40) H(12) 3.316 .
C(41) H(2) 2.738 .
C(41) H(4) 2.043 .
C(41) H(7) 3.219 .
C(41) H(14) 3.225 .
C(41) H(15) 2.044 .
C(41) H(17) 3.406 3_666
C(42) H(1) 3.173 .
C(42) H(6) 3.454 2_546
C(42) H(8) 1.989 .
C(42) H(14) 3.100 .
C(42) H(22) 3.569 .
C(43) H(2) 3.598 .
C(43) H(4) 2.040 .
C(43) H(6) 3.124 2_546
C(43) H(7) 3.138 .
C(43) H(24) 3.161 .
C(44) H(4) 3.254 .
C(44) H(7) 1.996 .
C(44) H(9) 3.247 4_555
C(44) H(17) 3.296 3_666
C(45) H(7) 3.093 .
C(45) H(12) 3.261 .
C(45) H(17) 2.032 .
C(48) H(15) 3.575 3_666
C(48) H(16) 2.022 .
C(48) H(18) 3.256 .
C(49) H(12) 2.037 .
C(49) H(17) 3.258 .
C(49) H(20) 3.333 2_545
C(49) H(21) 3.413 2_545
C(53) H(6) 3.471 4_464
C(53) H(8) 2.556 .
C(53) H(14) 3.445 3_566
C(53) H(22) 3.383 .
C(54) H(8) 2.542 .
C(54) H(12) 3.500 .
C(54) H(21) 3.149 .
C(55) H(1) 3.097 .
C(55) H(8) 2.037 .
C(55) H(12) 3.209 .
C(55) H(16) 3.342 .
C(55) H(21) 3.432 .
C(58) H(8) 3.548 .
C(58) H(17) 3.217 3_666
C(58) H(19) 1.874 .
C(58) H(20) 1.874 .
C(58) H(21) 1.874 .
C(58) H(22) 2.019 .
C(58) H(23) 2.019 .
C(58) H(24) 2.019 .
C(60) H(8) 3.445 .
C(60) H(10) 3.447 4_464
C(60) H(18) 3.468 2_555
C(60) H(22) 2.869 .
C(60) H(23) 2.580 .
C(60) H(24) 3.184 .
C(64) H(4) 3.517 .
C(64) H(10) 3.157 4_464
C(64) H(14) 3.375 .
C(64) H(19) 2.911 .
C(64) H(20) 2.498 .
C(64) H(21) 3.188 .
H(1) F(16) 3.126 .
H(1) F(22) 3.304 4_454
H(1) O(3) 3.355 .
H(1) N(4) 2.606 .
H(1) N(5) 3.195 .
H(1) C(2) 3.237 .
H(1) C(25) 2.041 .
H(1) C(27) 3.258 .
H(1) C(32) 3.078 .
H(1) C(35) 2.031 .
H(1) C(36) 3.449 .
H(1) C(42) 3.173 .
H(1) C(55) 3.097 .
H(1) H(8) 3.561 .
H(1) H(9) 2.338 .
H(1) H(12) 2.974 .
H(1) H(15) 3.575 4_454
H(2) Br(1) 3.037 4_555
H(2) F(2) 3.375 3_566
H(2) N(1) 2.673 .
H(2) N(2) 3.247 .
H(2) C(2) 3.551 4_555
H(2) C(3) 2.046 .
H(2) C(5) 2.028 .
H(2) C(6) 2.583 .
H(2) C(37) 3.249 .
H(2) C(41) 2.738 .
H(2) C(43) 3.598 .
H(2) H(3) 2.304 .
H(2) H(4) 2.320 .
H(2) H(11) 3.493 4_555
H(3) Co(1) 3.110 2_556
H(3) F(22) 3.307 2_556
H(3) O(2) 2.604 2_556
H(3) N(2) 1.980 .
H(3) N(4) 3.084 2_556
H(3) C(3) 3.225 .
H(3) C(4) 2.002 .
H(3) C(7) 2.707 2_556
H(3) C(29) 3.137 .
H(3) C(34) 3.574 2_556
H(3) C(36) 3.091 2_556
H(3) C(40) 2.953 2_556
H(3) H(2) 2.304 .
H(3) H(5) 3.278 2_556
H(3) H(9) 3.467 3_566
H(3) H(13) 3.589 2_556
H(4) Br(1) 3.546 3_566
H(4) F(2) 3.394 3_566
H(4) F(3) 2.810 3_566
H(4) F(7) 2.647 3_566
H(4) N(1) 2.667 .
H(4) N(3) 3.256 .
H(4) C(3) 2.827 .
H(4) C(4) 2.680 .
H(4) C(41) 2.043 .
H(4) C(43) 2.040 .
H(4) C(44) 3.254 .
H(4) C(64) 3.517 .
H(4) H(2) 2.320 .
H(4) H(14) 2.316 .
H(4) H(24) 2.630 .
H(5) F(17) 2.749 .
H(5) N(2) 2.940 2_546
H(5) N(4) 2.608 .
H(5) C(1) 3.258 .
H(5) C(2) 3.235 .
H(5) C(4) 3.305 2_546
H(5) C(5) 2.949 2_546
H(5) C(25) 2.029 .
H(5) C(29) 3.245 2_546
H(5) C(31) 3.347 .
H(5) C(36) 3.139 .
H(5) C(38) 2.029 .
H(5) C(38) 3.407 3_556
H(5) H(3) 3.278 2_546
H(5) H(5) 3.372 3_556
H(5) H(11) 2.337 .
H(5) H(11) 2.783 3_556
H(6) Co(1) 3.123 2_556
H(6) F(1) 2.359 4_565
H(6) F(3) 3.316 2_556
H(6) F(4) 3.148 4_565
H(6) F(5) 3.373 2_556
H(6) F(5) 2.543 4_565
H(6) O(3) 2.374 2_556
H(6) N(2) 1.969 .
H(6) N(3) 3.443 2_556
H(6) C(3) 3.225 .
H(6) C(5) 3.139 .
H(6) C(37) 2.014 .
H(6) C(42) 3.454 2_556
H(6) C(43) 3.124 2_556
H(6) C(53) 3.471 4_565
H(6) H(10) 2.317 .
H(6) H(14) 2.563 2_556
H(6) H(22) 2.939 4_565
H(7) Co(1) 3.133 .
H(7) F(21) 3.149 .
H(7) O(2) 2.355 .
H(7) N(3) 1.975 .
H(7) C(7) 3.387 .
H(7) C(41) 3.219 .
H(7) C(43) 3.138 .
H(7) C(44) 1.996 .
H(7) C(45) 3.093 .
H(7) H(9) 3.001 4_555
H(7) H(15) 2.297 .
H(7) H(16) 2.610 .
H(8) F(1) 3.099 .
H(8) F(2) 2.401 .
H(8) F(4) 2.262 .
H(8) F(5) 3.564 .
H(8) F(7) 3.565 .
H(8) F(13) 2.227 .
H(8) F(18) 3.349 .
H(8) F(19) 3.577 .
H(8) F(22) 2.736 4_454
H(8) O(3) 3.185 .
H(8) N(5) 3.224 .
H(8) C(42) 1.989 .
H(8) C(53) 2.556 .
H(8) C(54) 2.542 .
H(8) C(55) 2.037 .
H(8) C(58) 3.548 .
H(8) C(60) 3.445 .
H(8) H(1) 3.561 .
H(8) H(18) 3.262 2_555
H(8) H(20) 3.421 .
H(8) H(21) 2.901 .
H(9) Br(1) 2.908 .
H(9) F(2) 3.461 .
H(9) F(7) 3.324 .
H(9) F(22) 2.921 4_454
H(9) O(2) 3.407 4_454
H(9) C(1) 2.035 .
H(9) C(2) 2.029 .
H(9) C(25) 3.263 .
H(9) C(30) 3.052 4_454
H(9) C(38) 3.258 .
H(9) C(44) 3.247 4_454
H(9) H(1) 2.338 .
H(9) H(3) 3.467 3_566
H(9) H(7) 3.001 4_454
H(9) H(15) 3.339 4_454
H(10) F(1) 3.018 4_565
H(10) F(4) 2.978 4_565
H(10) O(1) 2.426 .
H(10) N(1) 2.568 .
H(10) N(2) 3.247 .
H(10) C(3) 2.037 .
H(10) C(4) 3.251 .
H(10) C(29) 2.041 .
H(10) C(60) 3.447 4_565
H(10) C(64) 3.157 4_565
H(10) H(6) 2.317 .
H(10) H(20) 2.558 4_565
H(10) H(22) 2.719 4_565
H(10) H(23) 2.856 4_565
H(11) Br(1) 2.899 .
H(11) F(17) 2.651 3_556
H(11) C(2) 2.031 .
H(11) C(25) 3.257 .
H(11) C(27) 2.036 .
H(11) C(27) 3.514 3_556
H(11) C(35) 3.258 .
H(11) H(2) 3.493 4_454
H(11) H(5) 2.337 .
H(11) H(5) 2.783 3_556
H(11) H(23) 3.049 3_566
H(11) H(24) 3.588 3_566
H(12) F(13) 3.094 2_545
H(12) F(16) 3.527 .
H(12) F(18) 2.884 .
H(12) N(4) 3.059 .
H(12) N(5) 2.606 .
H(12) C(26) 3.239 .
H(12) C(28) 2.041 .
H(12) C(36) 3.035 .
H(12) C(40) 3.316 .
H(12) C(45) 3.261 .
H(12) C(49) 2.037 .
H(12) C(54) 3.500 .
H(12) C(55) 3.209 .
H(12) H(1) 2.974 .
H(12) H(18) 2.347 .
H(12) H(19) 3.539 2_545
H(12) H(21) 3.039 2_545
H(13) Br(3) 3.469 3_656
H(13) F(6) 2.250 .
H(13) F(17) 3.376 .
H(13) F(20) 2.348 .
H(13) F(20) 2.703 3_656
H(13) F(22) 3.448 .
H(13) O(2) 3.180 .
H(13) N(4) 3.242 .
H(13) C(7) 1.997 .
H(13) C(31) 2.569 .
H(13) C(34) 2.581 .
H(13) C(36) 2.043 .
H(13) H(3) 3.589 2_546
H(14) Co(1) 3.115 .
H(14) F(1) 3.374 .
H(14) F(1) 3.046 3_566
H(14) F(3) 2.907 3_566
H(14) F(5) 3.113 .
H(14) F(5) 2.769 3_566
H(14) F(7) 3.062 3_566
H(14) O(3) 2.515 .
H(14) O(4) 3.295 .
H(14) N(2) 3.434 2_546
H(14) N(3) 1.978 .
H(14) C(6) 2.011 .
H(14) C(29) 3.205 2_546
H(14) C(30) 3.139 .
H(14) C(41) 3.225 .
H(14) C(42) 3.100 .
H(14) C(53) 3.445 3_566
H(14) C(64) 3.375 .
H(14) H(4) 2.316 .
H(14) H(6) 2.563 2_546
H(14) H(22) 3.047 .
H(14) H(24) 2.999 .
H(15) F(16) 2.886 4_555
H(15) F(19) 2.724 3_666
H(15) O(1) 2.478 .
H(15) N(1) 2.588 .
H(15) N(3) 3.245 .
H(15) C(1) 3.488 4_555
H(15) C(6) 3.252 .
H(15) C(30) 2.025 .
H(15) C(35) 3.346 4_555
H(15) C(41) 2.044 .
H(15) C(48) 3.575 3_666
H(15) H(1) 3.575 4_555
H(15) H(7) 2.297 .
H(15) H(9) 3.339 4_555
H(15) H(17) 3.551 3_666
H(16) F(19) 2.931 .
H(16) O(2) 3.466 .
H(16) O(4) 3.523 .
H(16) N(3) 3.422 .
H(16) N(5) 2.617 .
H(16) C(26) 3.219 .
H(16) C(28) 2.030 .
H(16) C(30) 3.079 .
H(16) C(39) 3.258 .
H(16) C(48) 2.022 .
H(16) C(55) 3.342 .
H(16) H(7) 2.610 .
H(16) H(16) 3.021 3_666
H(16) H(17) 2.331 .
H(16) H(17) 3.568 3_666
H(17) Br(3) 2.914 .
H(17) F(21) 3.378 .
H(17) O(4) 2.319 3_666
H(17) C(26) 2.025 .
H(17) C(28) 3.257 .
H(17) C(30) 3.559 3_666
H(17) C(41) 3.406 3_666
H(17) C(44) 3.296 3_666
H(17) C(45) 2.032 .
H(17) C(49) 3.258 .
H(17) C(58) 3.217 3_666
H(17) H(15) 3.551 3_666
H(17) H(16) 2.331 .
H(17) H(16) 3.568 3_666
H(17) H(24) 3.542 3_666
H(18) Br(3) 2.887 .
H(18) F(13) 2.714 2_545
H(18) F(20) 2.822 3_656
H(18) C(26) 2.030 .
H(18) C(28) 3.260 .
H(18) C(39) 2.040 .
H(18) C(48) 3.256 .
H(18) C(60) 3.468 2_545
H(18) H(8) 3.262 2_545
H(18) H(12) 2.347 .
H(18) H(20) 3.067 2_545
H(18) H(21) 2.992 2_545
H(19) F(6) 2.589 1_565
H(19) F(18) 2.427 2_555
H(19) F(21) 3.264 3_666
H(19) O(4) 2.744 .
H(19) C(31) 3.515 1_565
H(19) C(58) 1.874 .
H(19) C(64) 2.911 .
H(19) H(12) 3.539 2_555
H(19) H(20) 1.600 .
H(19) H(21) 1.600 .
H(19) H(22) 3.547 .
H(19) H(23) 2.836 .
H(19) H(24) 3.526 .
H(20) F(18) 3.361 2_555
H(20) O(1) 2.678 4_464
H(20) O(4) 3.085 .
H(20) C(37) 3.437 4_464
H(20) C(49) 3.333 2_555
H(20) C(58) 1.874 .
H(20) C(64) 2.498 .
H(20) H(8) 3.421 .
H(20) H(10) 2.558 4_464
H(20) H(18) 3.067 2_555
H(20) H(19) 1.600 .
H(20) H(21) 1.600 .
H(20) H(22) 2.715 .
H(20) H(23) 2.424 .
H(20) H(24) 3.409 .
H(21) F(13) 2.533 .
H(21) F(18) 3.387 2_555
H(21) F(19) 3.121 .
H(21) O(4) 2.351 .
H(21) C(32) 3.276 .
H(21) C(39) 3.436 2_555
H(21) C(49) 3.413 2_555
H(21) C(54) 3.149 .
H(21) C(55) 3.432 .
H(21) C(58) 1.874 .
H(21) C(64) 3.188 .
H(21) H(8) 2.901 .
H(21) H(12) 3.039 2_555
H(21) H(18) 2.992 2_555
H(21) H(19) 1.600 .
H(21) H(20) 1.600 .
H(21) H(22) 3.466 .
H(21) H(23) 3.485 .
H(22) F(1) 2.339 .
H(22) F(3) 2.864 3_566
H(22) F(4) 3.337 .
H(22) F(5) 2.654 .
H(22) F(5) 3.457 3_566
H(22) F(7) 3.231 3_566
H(22) O(4) 2.906 .
H(22) C(29) 3.406 4_464
H(22) C(37) 3.277 4_464
H(22) C(42) 3.569 .
H(22) C(53) 3.383 .
H(22) C(58) 2.019 .
H(22) C(60) 2.869 .
H(22) H(6) 2.939 4_464
H(22) H(10) 2.719 4_464
H(22) H(14) 3.047 .
H(22) H(19) 3.547 .
H(22) H(20) 2.715 .
H(22) H(21) 3.466 .
H(22) H(23) 1.600 .
H(22) H(24) 1.600 .
H(23) F(6) 3.330 1_565
H(23) F(17) 2.529 1_565
H(23) O(4) 3.238 .
H(23) C(31) 3.471 1_565
H(23) C(37) 3.320 4_464
H(23) C(38) 3.550 3_566
H(23) C(58) 2.019 .
H(23) C(60) 2.580 .
H(23) H(10) 2.856 4_464
H(23) H(11) 3.049 3_566
H(23) H(19) 2.836 .
H(23) H(20) 2.424 .
H(23) H(21) 3.485 .
H(23) H(22) 1.600 .
H(23) H(24) 1.600 .
H(24) Br(3) 3.136 3_666
H(24) F(3) 3.065 3_566
H(24) F(7) 3.232 3_566
H(24) O(4) 2.569 .
H(24) C(6) 2.941 .
H(24) C(43) 3.161 .
H(24) C(58) 2.019 .
H(24) C(60) 3.184 .
H(24) H(4) 2.630 .
H(24) H(11) 3.588 3_566
H(24) H(14) 2.999 .
H(24) H(17) 3.542 3_666
H(24) H(19) 3.526 .
H(24) H(20) 3.409 .
H(24) H(22) 1.600 .
H(24) H(23) 1.600 .

loop_
_geom_torsion_atom_site_label_1
_geom_torsion_atom_site_label_2
_geom_torsion_atom_site_label_3
_geom_torsion_atom_site_label_4
_geom_torsion
_geom_torsion_site_symmetry_1
_geom_torsion_site_symmetry_3
_geom_torsion_site_symmetry_4
O(2) Co(1) O(3) C(42) 134.8(14) . . .
O(3) Co(1) O(2) C(7) 140.8(14) . . .
O(2) Co(1) N(2) C(5) -27.0(2) . 2_546 2_546
O(2) Co(1) N(2) C(29) 159.2(2) . 2_546 2_546
N(2) Co(1) O(2) C(7) 90.6(4) 2_546 . .
O(2) Co(1) N(3) C(30) 13.8(3) . . .
O(2) Co(1) N(3) C(43) -158.7(3) . . .
N(3) Co(1) O(2) C(7) -179.7(4) . . .
O(2) Co(1) N(4) C(25) 169.2(3) . . .
O(2) Co(1) N(4) C(36) -2.7(3) . . .
N(4) Co(1) O(2) C(7) 5.5(4) . . .
O(2) Co(1) N(5) C(28) 9.2(2) . . .
O(2) Co(1) N(5) C(55) -175.0(3) . . .
N(5) Co(1) O(2) C(7) -85.8(4) . . .
O(3) Co(1) N(2) C(5) 156.6(2) . 2_546 2_546
O(3) Co(1) N(2) C(29) -17.2(2) . 2_546 2_546
N(2) Co(1) O(3) C(42) -174.8(3) 2_546 . .
O(3) Co(1) N(3) C(30) -169.2(3) . . .
O(3) Co(1) N(3) C(43) 18.4(3) . . .
N(3) Co(1) O(3) C(42) 95.5(3) . . .
O(3) Co(1) N(4) C(25) -7.5(3) . . .
O(3) Co(1) N(4) C(36) -179.4(3) . . .
N(4) Co(1) O(3) C(42) -90.2(3) . . .
O(3) Co(1) N(5) C(28) -174.2(2) . . .
O(3) Co(1) N(5) C(55) 1.6(3) . . .
N(5) Co(1) O(3) C(42) 1.1(3) . . .
N(2) Co(1) N(3) C(30) 105.4(3) 2_546 . .
N(2) Co(1) N(3) C(43) -67.0(3) 2_546 . .
N(3) Co(1) N(2) C(5) -111.9(2) . 2_546 2_546
N(3) Co(1) N(2) C(29) 74.3(2) . 2_546 2_546
N(2) Co(1) N(4) C(25) 77.2(3) 2_546 . .
N(2) Co(1) N(4) C(36) -94.6(3) 2_546 . .
N(4) Co(1) N(2) C(5) 59.0(2) . 2_546 2_546
N(4) Co(1) N(2) C(29) -114.8(2) . 2_546 2_546
N(2) Co(1) N(5) C(28) -144.9(8) 2_546 . .
N(2) Co(1) N(5) C(55) 30.8(10) 2_546 . .
N(5) Co(1) N(2) C(5) 127.3(8) . 2_546 2_546
N(5) Co(1) N(2) C(29) -46.5(10) . 2_546 2_546
N(3) Co(1) N(4) C(25) 139.0(7) . . .
N(3) Co(1) N(4) C(36) -32.8(11) . . .
N(4) Co(1) N(3) C(30) 44.0(10) . . .
N(4) Co(1) N(3) C(43) -128.5(8) . . .
N(3) Co(1) N(5) C(28) 94.5(2) . . .
N(3) Co(1) N(5) C(55) -89.7(3) . . .
N(5) Co(1) N(3) C(30) -81.7(3) . . .
N(5) Co(1) N(3) C(43) 105.8(3) . . .
N(4) Co(1) N(5) C(28) -77.1(2) . . .
N(4) Co(1) N(5) C(55) 98.7(3) . . .
N(5) Co(1) N(4) C(25) -95.0(3) . . .
N(5) Co(1) N(4) C(36) 93.1(4) . . .
F(4) F(1) F(5) C(53) 25.7(19) . . .
F(5) F(1) F(4) F(2) -5(3) . . .
F(5) F(1) F(4) C(53) -32(2) . . .
F(4) F(1) C(53) F(2) -14.4(10) . . .
F(4) F(1) C(53) F(3) -126.0(11) . . .
F(4) F(1) C(53) F(5) -157.2(17) . . .
F(4) F(1) C(53) F(7) -107.6(18) . . .
F(4) F(1) C(53) C(42) 108.9(10) . . .
C(53) F(1) F(4) F(2) 27.4(18) . . .
F(5) F(1) C(53) F(2) 142.8(14) . . .
F(5) F(1) C(53) F(3) 31.2(16) . . .
F(5) F(1) C(53) F(4) 157.2(17) . . .
F(5) F(1) C(53) F(7) 50(2) . . .
F(5) F(1) C(53) C(42) -94.0(15) . . .
F(4) F(2) C(53) F(1) 24.7(19) . . .
F(4) F(2) C(53) F(3) 140.5(19) . . .
F(4) F(2) C(53) F(5) 47(2) . . .
F(4) F(2) C(53) F(7) 147(2) . . .
F(4) F(2) C(53) C(42) -97.8(18) . . .
C(53) F(2) F(4) F(1) -21.8(13) . . .
F(7) F(3) C(53) F(1) 133(5) . . .
F(7) F(3) C(53) F(2) 19(5) . . .
F(7) F(3) C(53) F(4) 47(5) . . .
F(7) F(3) C(53) F(5) 148(5) . . .
F(7) F(3) C(53) C(42) -103(5) . . .
F(1) F(4) C(53) F(2) 155.5(18) . . .
F(1) F(4) C(53) F(3) 103.3(13) . . .
F(1) F(4) C(53) F(5) 11.3(9) . . .
F(1) F(4) C(53) F(7) 120(2) . . .
F(1) F(4) C(53) C(42) -107.2(7) . . .
F(2) F(4) C(53) F(1) -155.5(18) . . .
F(2) F(4) C(53) F(3) -52(2) . . .
F(2) F(4) C(53) F(5) -144.2(16) . . .
F(2) F(4) C(53) F(7) -36(2) . . .
F(2) F(4) C(53) C(42) 97.3(15) . . .
F(1) F(5) C(53) F(2) -48.0(18) . . .
F(1) F(5) C(53) F(3) -150.7(15) . . .
F(1) F(5) C(53) F(4) -22.6(17) . . .
F(1) F(5) C(53) F(7) -139(2) . . .
F(1) F(5) C(53) C(42) 97.5(14) . . .
F(3) F(7) C(53) F(1) -56(5) . . .
F(3) F(7) C(53) F(2) -161(5) . . .
F(3) F(7) C(53) F(4) -142(4) . . .
F(3) F(7) C(53) F(5) -33(5) . . .
F(3) F(7) C(53) C(42) 87(5) . . .
Co(1) O(2) C(7) C(34) 179.2(3) . . .
Co(1) O(2) C(7) C(40) -4.5(7) . . .
Co(1) O(3) C(42) C(32) -3.5(6) . . .
Co(1) O(3) C(42) C(53) 178.0(2) . . .
O(1) N(1) C(3) C(4) -156.8(3) . . .
O(1) N(1) C(3) C(37) 20.6(5) . . .
O(1) N(1) C(41) C(6) -149.2(4) . . .
O(1) N(1) C(41) C(44) 28.7(5) . . .
C(3) N(1) C(41) C(6) 33.8(6) . . .
C(3) N(1) C(41) C(44) -148.2(4) . . .
C(41) N(1) C(3) C(4) 20.1(5) . . .
C(41) N(1) C(3) C(37) -162.5(3) . . .
Co(1) N(2) C(5) C(4) -173.5(2) 2_556 . .
Co(1) N(2) C(29) C(37) 174.5(2) 2_556 . .
C(5) N(2) C(29) C(37) 0.4(5) . . .
C(29) N(2) C(5) C(4) 0.7(5) . . .
Co(1) N(3) C(30) C(44) -168.9(3) . . .
Co(1) N(3) C(43) C(6) 168.8(3) . . .
C(30) N(3) C(43) C(6) -4.1(6) . . .
C(43) N(3) C(30) C(44) 3.9(6) . . .
Co(1) N(4) C(25) C(1) 81.7(4) . . .
Co(1) N(4) C(25) C(27) -92.7(3) . . .
Co(1) N(4) C(36) C(31) 177.6(3) . . .
Co(1) N(4) C(36) C(40) -1.3(7) . . .
C(25) N(4) C(36) C(31) 6.5(6) . . .
C(25) N(4) C(36) C(40) -172.5(4) . . .
C(36) N(4) C(25) C(1) -106.1(4) . . .
C(36) N(4) C(25) C(27) 79.5(5) . . .
Co(1) N(5) C(28) C(39) 89.4(4) . . .
Co(1) N(5) C(28) C(45) -87.7(4) . . .
Co(1) N(5) C(55) C(32) -2.3(5) . . .
Co(1) N(5) C(55) C(54) -179.7(3) . . .
C(28) N(5) C(55) C(32) 173.2(3) . . .
C(28) N(5) C(55) C(54) -4.2(5) . . .
C(55) N(5) C(28) C(39) -86.6(5) . . .
C(55) N(5) C(28) C(45) 96.3(5) . . .
C(25) C(1) C(35) C(2) 0.0(6) . . .
C(35) C(1) C(25) N(4) -175.6(3) . . .
C(35) C(1) C(25) C(27) -1.2(6) . . .
Br(1) C(2) C(35) C(1) 180.0(2) . . .
Br(1) C(2) C(38) C(27) -179.7(3) . . .
C(35) C(2) C(38) C(27) -0.7(6) . . .
C(38) C(2) C(35) C(1) 1.0(6) . . .
N(1) C(3) C(4) C(5) 178.8(3) . . .
N(1) C(3) C(37) C(29) -178.0(3) . . .
C(4) C(3) C(37) C(29) -0.5(5) . . .
C(37) C(3) C(4) C(5) 1.5(5) . . .
C(3) C(4) C(5) N(2) -1.6(5) . . .
C(41) C(6) C(43) N(3) 0.5(6) . . .
C(43) C(6) C(41) N(1) -178.7(4) . . .
C(43) C(6) C(41) C(44) 3.4(6) . . .
O(2) C(7) C(34) F(20) -172.6(4) . . .
O(2) C(7) C(34) F(21) -52.5(5) . . .
O(2) C(7) C(34) F(22) 65.1(5) . . .
O(2) C(7) C(40) C(36) -1.7(8) . . .
C(34) C(7) C(40) C(36) 174.4(4) . . .
C(40) C(7) C(34) F(20) 10.6(6) . . .
C(40) C(7) C(34) F(21) 130.8(4) . . .
C(40) C(7) C(34) F(22) -111.6(5) . . .
N(4) C(25) C(27) C(38) 175.9(3) . . .
C(1) C(25) C(27) C(38) 1.6(6) . . .
Br(3) C(26) C(48) C(45) 177.7(3) . . .
Br(3) C(26) C(49) C(39) -177.8(4) . . .
C(48) C(26) C(49) C(39) -0.0(7) . . .
C(49) C(26) C(48) C(45) -0.0(8) . . .
C(25) C(27) C(38) C(2) -0.6(6) . . .
N(5) C(28) C(39) C(49) -178.3(4) . . .
N(5) C(28) C(45) C(48) 178.2(4) . . .
C(39) C(28) C(45) C(48) 1.1(7) . . .
C(45) C(28) C(39) C(49) -1.2(7) . . .
N(2) C(29) C(37) C(3) -0.4(5) . . .
N(3) C(30) C(44) C(41) -0.1(5) . . .
F(6) C(31) C(36) N(4) 166.0(4) . . .
F(6) C(31) C(36) C(40) -15.0(6) . . .
F(16) C(31) C(36) N(4) 46.2(6) . . .
F(16) C(31) C(36) C(40) -134.8(4) . . .
F(17) C(31) C(36) N(4) -74.6(5) . . .
F(17) C(31) C(36) C(40) 104.4(4) . . .
C(42) C(32) C(55) N(5) 0.2(5) . . .
C(42) C(32) C(55) C(54) 177.7(4) . . .
C(55) C(32) C(42) O(3) 3.1(7) . . .
C(55) C(32) C(42) C(53) -178.4(4) . . .
N(4) C(36) C(40) C(7) 4.6(8) . . .
C(31) C(36) C(40) C(7) -174.3(4) . . .
C(28) C(39) C(49) C(26) 0.6(7) . . .
N(1) C(41) C(44) C(30) 178.4(4) . . .
C(6) C(41) C(44) C(30) -3.6(6) . . .
O(3) C(42) C(53) F(1) 88.9(7) . . .
O(3) C(42) C(53) F(2) -151.2(6) . . .
O(3) C(42) C(53) F(3) -34.6(7) . . .
O(3) C(42) C(53) F(4) 170.8(8) . . .
O(3) C(42) C(53) F(5) 57.3(8) . . .
O(3) C(42) C(53) F(7) -57.5(15) . . .
C(32) C(42) C(53) F(1) -89.9(7) . . .
C(32) C(42) C(53) F(2) 30.1(7) . . .
C(32) C(42) C(53) F(3) 146.6(7) . . .
C(32) C(42) C(53) F(4) -7.9(9) . . .
C(32) C(42) C(53) F(5) -121.4(8) . . .
C(32) C(42) C(53) F(7) 123.8(15) . . .
C(28) C(45) C(48) C(26) -0.5(7) . . .
F(13) C(54) C(55) N(5) -172.0(3) . . .
F(13) C(54) C(55) C(32) 10.3(5) . . .
F(18) C(54) C(55) N(5) 69.6(5) . . .
F(18) C(54) C(55) C(32) -108.1(5) . . .
F(19) C(54) C(55) N(5) -52.8(6) . . .
F(19) C(54) C(55) C(32) 129.6(4) . . .
